data_4131420
loop_
_publ_author_name
'Loskot, Steven A.'
'Romney, David K.'
'Arnold, Frances H.'
'Stoltz, Brian M.'

_publ_section_title
;
 Enantioselective Total Synthesis of Nigelladine A via Late-Stage C-H
 Oxidation Enabled by an Engineered P450 Enzyme.
;
_journal_issue 30
_journal_name_full 'Journal of the American Chemical Society'
_journal_page_first 10196
_journal_page_last 10199
_journal_paper_doi 10.1021/jacs.7b05196
_journal_volume 139
_journal_year 2017
_chemical_absolute_configuration ad
_chemical_formula_moiety 'C24 H37 N O3'
_chemical_formula_sum 'C24 H37 N O3'
_chemical_formula_weight 387.54
_space_group_crystal_system triclinic
_space_group_IT_number 1
_space_group_name_Hall 'P 1'
_space_group_name_H-M_alt 'P 1'
_atom_sites_solution_hydrogens geom
_atom_sites_solution_primary direct
_audit_creation_date 2016-06-27
_audit_creation_method
;
Olex2 1.2
(compiled 2016.02.19 svn.r3266 for OlexSys, GUI svn.r5155),
 SHELXL-2014,
 and manual edit
;
_cell_angle_alpha 89.402(8)
_cell_angle_beta 77.360(8)
_cell_angle_gamma 89.745(8)
_cell_formula_units_Z 2
_cell_length_a 9.6892(11)
_cell_length_b 10.0478(9)
_cell_length_c 11.9882(11)
_cell_measurement_reflns_used 9539
_cell_measurement_temperature 100
_cell_measurement_theta_max 77.49
_cell_measurement_theta_min 3.78
_cell_volume 1138.8(2)
_computing_cell_refinement 'SAINT V8.37A (Bruker-AXS, 2007)'
_computing_data_collection 'APEX2 2016.1-0 (Bruker-AXS, 2007)'
_computing_data_reduction 'SAINT V8.37A (Bruker-AXS, 2007)'
_computing_molecular_graphics 'DIAMOND 3 (Crystal Impact, 1999)'
_computing_publication_material 'Olex2 (Dolomanov et al., 2009)'
_computing_structure_refinement 'SHELXL-2014/7 (Sheldrick, 2014)'
_computing_structure_solution 'XT-2014/4 (Sheldrick, 2012)'
_diffrn_ambient_temperature 100
_diffrn_detector 'CMOS Area Detector'
_diffrn_detector_area_resol_mean 10.24
_diffrn_detector_type 'Bruker PHOTON 100 CMOS'
_diffrn_measured_fraction_theta_full 0.996
_diffrn_measured_fraction_theta_max 0.985
_diffrn_measurement_device '\k-geometry diffractometer'
_diffrn_measurement_device_type 'Bruker D8 VENTURE Kappa Duo PHOTON 100 CMOS'
_diffrn_measurement_method '\f and \w scans'
_diffrn_radiation_monochromator 'multilayer mirrors'
_diffrn_radiation_type CuK\a
_diffrn_radiation_wavelength 1.54178
_diffrn_reflns_av_R_equivalents 0.0587
_diffrn_reflns_av_unetI/netI 0.0429
_diffrn_reflns_Laue_measured_fraction_full 0.996
_diffrn_reflns_Laue_measured_fraction_max 0.985
_diffrn_reflns_limit_h_max 12
_diffrn_reflns_limit_h_min -12
_diffrn_reflns_limit_k_max 12
_diffrn_reflns_limit_k_min -12
_diffrn_reflns_limit_l_max 15
_diffrn_reflns_limit_l_min -15
_diffrn_reflns_number 44144
_diffrn_reflns_point_group_measured_fraction_full 0.954
_diffrn_reflns_point_group_measured_fraction_max 0.927
_diffrn_reflns_theta_full 67.000
_diffrn_reflns_theta_max 79.188
_diffrn_reflns_theta_min 3.779
_diffrn_source 'I\mS HB micro-focus sealed tube'
_diffrn_source_current 1
_diffrn_source_power 0.05
_diffrn_source_type 'Incoatech I\mS HB'
_diffrn_source_voltage 50
_diffrn_standards_number 0
_exptl_absorpt_coefficient_mu 0.574
_exptl_absorpt_correction_T_max 0.9470
_exptl_absorpt_correction_T_min 0.8656
_exptl_absorpt_correction_type multi-scan
_exptl_absorpt_process_details
'SADABS-2014/5 (Bruker,2014/5) was used for absorption correction. wR2(int) was 0.1121 before and 0.0869 after correction. The Ratio of minimum to maximum transmission is 0.9140. The \l/2 correction factor is Not present.'
_exptl_crystal_colour colourless
_exptl_crystal_colour_primary colourless
_exptl_crystal_density_diffrn 1.130
_exptl_crystal_description wedge
_exptl_crystal_F_000 424
_exptl_crystal_size_max 0.31
_exptl_crystal_size_mid 0.15
_exptl_crystal_size_min 0.15
_refine_diff_density_max 0.318
_refine_diff_density_min -0.238
_refine_diff_density_rms 0.049
_refine_ls_abs_structure_details
;
 Flack x determined using 3496 quotients [(I+)-(I-)]/[(I+)+(I-)]
 (Parsons, Flack and Wagner, Acta Cryst. B69 (2013) 249-259).
;
_refine_ls_abs_structure_Flack 0.08(8)
_refine_ls_extinction_method none
_refine_ls_goodness_of_fit_ref 1.062
_refine_ls_hydrogen_treatment constr
_refine_ls_matrix_type full
_refine_ls_number_parameters 521
_refine_ls_number_reflns 9136
_refine_ls_number_restraints 3
_refine_ls_restrained_S_all 1.062
_refine_ls_R_factor_all 0.0568
_refine_ls_R_factor_gt 0.0497
_refine_ls_shift/su_max 0.000
_refine_ls_shift/su_mean 0.000
_refine_ls_structure_factor_coef Fsqd
_refine_ls_weighting_details 'w=1/[\s^2^(Fo^2^)+(0.0340P)^2^+0.7081P] where P=(Fo^2^+2Fc^2^)/3'
_refine_ls_weighting_scheme calc
_refine_ls_wR_factor_gt 0.1066
_refine_ls_wR_factor_ref 0.1114
_reflns_Friedel_coverage 0.882
_reflns_Friedel_fraction_full 0.912
_reflns_Friedel_fraction_max 0.869
_reflns_number_gt 8351
_reflns_number_total 9136
_reflns_threshold_expression 'I > 2\s(I)'
_cod_data_source_file ja7b05196_si_002.cif
_cod_data_source_block p16232
_cod_original_cell_volume 1138.76(19)
_cod_database_code 4131420
_shelx_space_group_comment
;
The symmetry employed for this shelxl refinement is uniquely defined
by the following loop, which should always be used as a source of
symmetry information in preference to the above space-group names.
They are only intended as comments.
;
_shelx_estimated_absorpt_t_max 0.919
_shelx_estimated_absorpt_t_min 0.842
_refine_ls_abs_structure_hooft 0.14(7)
_olex2_refinement_description
;
1. Fixed Uiso
 At 1.2 times of:
  All C(H) groups, All C(H,H) groups, All N(H) groups
 At 1.5 times of:
  All C(H,H,H) groups
2.a Ternary CH refined with riding coordinates:
 C11(H11), C11B(H11B)
2.b Secondary CH2 refined with riding coordinates:
 C2(H2A,H2B), C3(H3A,H3B), C9(H9A,H9B), C16(H16A,H16B), C2B(H2BA,H2BB),
 C3B(H3BA,H3BB), C9B(H9BA,H9BB), C16B(H16C,H16D)
2.c Aromatic/amide H refined with riding coordinates:
 N1(H1), C5(H5), N1B(H1B), C5B(H5B)
2.d X=CH2 refined with riding coordinates:
 C15(H15A,H15B), C15B(H15C,H15D)
2.e Idealised Me refined as rotating group:
 C10(H10A,H10B,H10C), C12(H12A,H12B,H12C), C13(H13A,H13B,H13C), C18(H18A,H18B,
 H18C), C19(H19A,H19B,H19C), C22(H22A,H22B,H22C), C23(H23A,H23B,H23C), C24(H24A,
 H24B,H24C), C10B(H10D,H10E,H10F), C12B(H12D,H12E,H12F), C13B(H13D,H13E,H13F),
 C18B(H18D,H18E,H18F), C19B(H19D,H19E,H19F), C22B(H22D,H22E,H22F), C23B(H23D,
 H23E,H23F), C24B(H24D,H24E,H24F)
;
_shelx_shelxl_version_number 2014/7
_olex2_submission_special_instructions 'No special instructions were received'

loop_
_space_group_symop_operation_xyz
'x, y, z'

loop_
_atom_site_label
_atom_site_type_symbol
_atom_site_fract_x
_atom_site_fract_y
_atom_site_fract_z
_atom_site_U_iso_or_equiv
_atom_site_adp_type
_atom_site_occupancy
_atom_site_site_symmetry_order
_atom_site_calc_flag
_atom_site_refinement_flags_posn
O1 O 0.6427(3) 0.5529(2) 0.4290(2) 0.0249(5) Uani 1 1 d .
O2 O 0.1594(2) 0.3334(2) 0.8236(2) 0.0239(5) Uani 1 1 d .
O3 O 0.2950(3) 0.2423(2) 0.93808(19) 0.0237(5) Uani 1 1 d .
N1 N 0.3663(3) 0.4279(3) 0.8426(2) 0.0187(5) Uani 1 1 d .
H1 H 0.4366 0.4207 0.8780 0.022 Uiso 1 1 calc R
C1 C 0.8553(4) 0.3624(3) 0.5846(3) 0.0223(7) Uani 1 1 d .
C2 C 0.9499(4) 0.2396(4) 0.5692(3) 0.0267(7) Uani 1 1 d .
H2A H 1.0499 0.2670 0.5430 0.032 Uiso 1 1 calc R
H2B H 0.9253 0.1819 0.5100 0.032 Uiso 1 1 calc R
C3 C 0.9318(4) 0.1614(3) 0.6823(3) 0.0264(7) Uani 1 1 d .
H3A H 0.9749 0.0721 0.6664 0.032 Uiso 1 1 calc R
H3B H 0.9838 0.2079 0.7328 0.032 Uiso 1 1 calc R
C4 C 0.7794(4) 0.1450(3) 0.7447(3) 0.0229(7) Uani 1 1 d .
C5 C 0.6748(4) 0.2160(3) 0.7164(3) 0.0211(7) Uani 1 1 d .
H5 H 0.5799 0.1993 0.7553 0.025 Uiso 1 1 calc R
C6 C 0.7031(4) 0.3176(3) 0.6278(3) 0.0190(6) Uani 1 1 d .
C7 C 0.6109(3) 0.3839(3) 0.5775(3) 0.0189(6) Uani 1 1 d .
C8 C 0.6912(4) 0.4726(3) 0.4874(3) 0.0212(7) Uani 1 1 d .
C9 C 0.8471(4) 0.4390(3) 0.4741(3) 0.0248(7) Uani 1 1 d .
H9A H 0.9048 0.5210 0.4663 0.030 Uiso 1 1 calc R
H9B H 0.8810 0.3830 0.4061 0.030 Uiso 1 1 calc R
C10 C 0.8980(4) 0.4589(4) 0.6705(3) 0.0284(8) Uani 1 1 d .
H10A H 0.8415 0.5405 0.6742 0.043 Uiso 1 1 calc GR
H10B H 0.9985 0.4809 0.6455 0.043 Uiso 1 1 calc GR
H10C H 0.8810 0.4167 0.7463 0.043 Uiso 1 1 calc GR
C11 C 0.7516(4) 0.0404(3) 0.8396(3) 0.0281(8) Uani 1 1 d .
H11 H 0.8453 0.0039 0.8472 0.034 Uiso 1 1 calc R
C12 C 0.6811(5) 0.0994(4) 0.9543(3) 0.0397(10) Uani 1 1 d .
H12A H 0.7392 0.1723 0.9724 0.060 Uiso 1 1 calc GR
H12B H 0.6712 0.0304 1.0138 0.060 Uiso 1 1 calc GR
H12C H 0.5873 0.1337 0.9504 0.060 Uiso 1 1 calc GR
C13 C 0.6667(5) -0.0743(4) 0.8076(4) 0.0448(11) Uani 1 1 d .
H13A H 0.5734 -0.0419 0.8004 0.067 Uiso 1 1 calc GR
H13B H 0.6551 -0.1434 0.8672 0.067 Uiso 1 1 calc GR
H13C H 0.7167 -0.1115 0.7346 0.067 Uiso 1 1 calc GR
C14 C 0.4548(3) 0.3702(3) 0.6030(2) 0.0179(6) Uani 1 1 d .
C15 C 0.3982(4) 0.2511(3) 0.5934(3) 0.0240(7) Uani 1 1 d .
H15A H 0.4578 0.1765 0.5703 0.029 Uiso 1 1 calc R
H15B H 0.2983 0.2410 0.6095 0.029 Uiso 1 1 calc R
C16 C 0.3632(3) 0.4898(3) 0.6411(3) 0.0184(6) Uani 1 1 d .
H16A H 0.2643 0.4676 0.6392 0.022 Uiso 1 1 calc R
H16B H 0.3935 0.5632 0.5855 0.022 Uiso 1 1 calc R
C17 C 0.3666(3) 0.5403(3) 0.7625(3) 0.0187(6) Uani 1 1 d .
C18 C 0.5001(4) 0.6206(3) 0.7619(3) 0.0220(7) Uani 1 1 d .
H18A H 0.4964 0.6554 0.8386 0.033 Uiso 1 1 calc GR
H18B H 0.5063 0.6949 0.7074 0.033 Uiso 1 1 calc GR
H18C H 0.5833 0.5631 0.7394 0.033 Uiso 1 1 calc GR
C19 C 0.2376(4) 0.6285(3) 0.8055(3) 0.0241(7) Uani 1 1 d .
H19A H 0.1512 0.5767 0.8092 0.036 Uiso 1 1 calc GR
H19B H 0.2392 0.7042 0.7531 0.036 Uiso 1 1 calc GR
H19C H 0.2396 0.6611 0.8819 0.036 Uiso 1 1 calc GR
C20 C 0.2632(3) 0.3355(3) 0.8639(3) 0.0188(6) Uani 1 1 d .
C21 C 0.1988(4) 0.1295(3) 0.9736(3) 0.0260(7) Uani 1 1 d .
C22 C 0.1986(4) 0.0410(3) 0.8715(3) 0.0311(8) Uani 1 1 d .
H22A H 0.1610 0.0910 0.8140 0.047 Uiso 1 1 calc GR
H22B H 0.1391 -0.0370 0.8965 0.047 Uiso 1 1 calc GR
H22C H 0.2954 0.0120 0.8383 0.047 Uiso 1 1 calc GR
C23 C 0.2671(5) 0.0576(4) 1.0590(3) 0.0369(9) Uani 1 1 d .
H23A H 0.3615 0.0266 1.0207 0.055 Uiso 1 1 calc GR
H23B H 0.2089 -0.0189 1.0912 0.055 Uiso 1 1 calc GR
H23C H 0.2753 0.1185 1.1206 0.055 Uiso 1 1 calc GR
C24 C 0.0514(5) 0.1766(4) 1.0308(4) 0.0470(12) Uani 1 1 d .
H24A H 0.0576 0.2379 1.0925 0.071 Uiso 1 1 calc GR
H24B H -0.0067 0.0998 1.0624 0.071 Uiso 1 1 calc GR
H24C H 0.0083 0.2225 0.9743 0.071 Uiso 1 1 calc GR
O1B O 0.6314(3) 0.4207(2) -0.0587(2) 0.0249(5) Uani 1 1 d .
O2B O 0.1567(2) 0.6339(2) 0.33461(19) 0.0233(5) Uani 1 1 d .
O3B O 0.3051(2) 0.7332(2) 0.43331(19) 0.0213(5) Uani 1 1 d .
N1B N 0.3720(3) 0.5462(3) 0.3414(2) 0.0202(6) Uani 1 1 d .
H1B H 0.4464 0.5557 0.3715 0.024 Uiso 1 1 calc R
C1B C 0.8278(3) 0.6485(3) 0.0780(3) 0.0208(7) Uani 1 1 d .
C2B C 0.8972(4) 0.6488(4) 0.1797(3) 0.0266(7) Uani 1 1 d .
H2BA H 0.9994 0.6299 0.1534 0.032 Uiso 1 1 calc R
H2BB H 0.8554 0.5774 0.2340 0.032 Uiso 1 1 calc R
C3B C 0.8775(4) 0.7833(4) 0.2410(3) 0.0302(8) Uani 1 1 d .
H3BA H 0.9033 0.7732 0.3161 0.036 Uiso 1 1 calc R
H3BB H 0.9429 0.8489 0.1953 0.036 Uiso 1 1 calc R
C4B C 0.7286(4) 0.8363(3) 0.2592(3) 0.0231(7) Uani 1 1 d .
C5B C 0.6354(4) 0.7851(3) 0.2047(3) 0.0209(7) Uani 1 1 d .
H5B H 0.5412 0.8182 0.2213 0.025 Uiso 1 1 calc R
C6B C 0.6729(3) 0.6804(3) 0.1209(3) 0.0191(6) Uani 1 1 d .
C7B C 0.5858(3) 0.6011(3) 0.0769(3) 0.0193(6) Uani 1 1 d .
C8B C 0.6728(4) 0.5017(3) 0.0034(3) 0.0216(7) Uani 1 1 d .
C9B C 0.8233(4) 0.5137(4) 0.0190(3) 0.0273(7) Uani 1 1 d .
H9BA H 0.8914 0.5122 -0.0557 0.033 Uiso 1 1 calc R
H9BB H 0.8462 0.4400 0.0674 0.033 Uiso 1 1 calc R
C10B C 0.8957(4) 0.7542(4) -0.0132(3) 0.0294(8) Uani 1 1 d .
H10D H 0.8543 0.7468 -0.0805 0.044 Uiso 1 1 calc GR
H10E H 0.9979 0.7390 -0.0355 0.044 Uiso 1 1 calc GR
H10F H 0.8774 0.8435 0.0190 0.044 Uiso 1 1 calc GR
C11B C 0.6859(4) 0.9458(3) 0.3462(3) 0.0259(7) Uani 1 1 d .
H11B H 0.5851 0.9685 0.3469 0.031 Uiso 1 1 calc R
C12B C 0.7716(4) 1.0730(4) 0.3123(4) 0.0380(9) Uani 1 1 d .
H12D H 0.8713 1.0555 0.3115 0.057 Uiso 1 1 calc GR
H12E H 0.7359 1.1429 0.3676 0.057 Uiso 1 1 calc GR
H12F H 0.7623 1.1020 0.2359 0.057 Uiso 1 1 calc GR
C13B C 0.6903(5) 0.8998(5) 0.4671(3) 0.0393(9) Uani 1 1 d .
H13D H 0.6310 0.8206 0.4871 0.059 Uiso 1 1 calc GR
H13E H 0.6548 0.9711 0.5211 0.059 Uiso 1 1 calc GR
H13F H 0.7880 0.8782 0.4707 0.059 Uiso 1 1 calc GR
C14B C 0.4297(3) 0.6029(3) 0.1009(3) 0.0188(6) Uani 1 1 d .
C15B C 0.3619(4) 0.7141(3) 0.0826(3) 0.0242(7) Uani 1 1 d .
H15C H 0.4140 0.7918 0.0543 0.029 Uiso 1 1 calc R
H15D H 0.2615 0.7157 0.0980 0.029 Uiso 1 1 calc R
C16B C 0.3495(3) 0.4785(3) 0.1467(3) 0.0206(7) Uani 1 1 d .
H16C H 0.3803 0.4057 0.0918 0.025 Uiso 1 1 calc R
H16D H 0.2476 0.4943 0.1507 0.025 Uiso 1 1 calc R
C17B C 0.3681(4) 0.4317(3) 0.2662(3) 0.0210(7) Uani 1 1 d .
C18B C 0.5065(4) 0.3555(3) 0.2590(3) 0.0239(7) Uani 1 1 d .
H18D H 0.5865 0.4149 0.2300 0.036 Uiso 1 1 calc GR
H18E H 0.5101 0.2802 0.2071 0.036 Uiso 1 1 calc GR
H18F H 0.5116 0.3225 0.3352 0.036 Uiso 1 1 calc GR
C19B C 0.2448(4) 0.3397(3) 0.3194(3) 0.0266(7) Uani 1 1 d .
H19D H 0.2575 0.3069 0.3938 0.040 Uiso 1 1 calc GR
H19E H 0.2426 0.2642 0.2688 0.040 Uiso 1 1 calc GR
H19F H 0.1556 0.3892 0.3296 0.040 Uiso 1 1 calc GR
C20B C 0.2677(3) 0.6368(3) 0.3662(3) 0.0188(6) Uani 1 1 d .
C21B C 0.2079(4) 0.8434(3) 0.4721(3) 0.0223(7) Uani 1 1 d .
C22B C 0.2867(4) 0.9229(3) 0.5458(3) 0.0275(8) Uani 1 1 d .
H22D H 0.3045 0.8663 0.6083 0.041 Uiso 1 1 calc GR
H22E H 0.2293 0.9998 0.5777 0.041 Uiso 1 1 calc GR
H22F H 0.3769 0.9539 0.4990 0.041 Uiso 1 1 calc GR
C23B C 0.1886(4) 0.9273(4) 0.3704(3) 0.0328(9) Uani 1 1 d .
H23D H 0.2813 0.9553 0.3259 0.049 Uiso 1 1 calc GR
H23E H 0.1315 1.0060 0.3976 0.049 Uiso 1 1 calc GR
H23F H 0.1405 0.8746 0.3220 0.049 Uiso 1 1 calc GR
C24B C 0.0690(4) 0.7918(4) 0.5439(3) 0.0291(8) Uani 1 1 d .
H24D H 0.0188 0.7418 0.4952 0.044 Uiso 1 1 calc GR
H24E H 0.0105 0.8670 0.5780 0.044 Uiso 1 1 calc GR
H24F H 0.0881 0.7332 0.6046 0.044 Uiso 1 1 calc GR

loop_
_atom_site_aniso_label
_atom_site_aniso_U_11
_atom_site_aniso_U_22
_atom_site_aniso_U_33
_atom_site_aniso_U_23
_atom_site_aniso_U_13
_atom_site_aniso_U_12
O1 0.0245(13) 0.0277(12) 0.0229(11) 0.0078(10) -0.0067(10) -0.0011(10)
O2 0.0210(12) 0.0256(12) 0.0265(12) 0.0062(10) -0.0083(10) -0.0044(10)
O3 0.0319(13) 0.0183(11) 0.0232(11) 0.0056(9) -0.0115(10) -0.0040(10)
N1 0.0208(14) 0.0194(13) 0.0167(12) 0.0021(10) -0.0062(11) -0.0005(11)
C1 0.0218(17) 0.0218(16) 0.0237(16) 0.0029(13) -0.0060(13) -0.0005(14)
C2 0.0232(17) 0.0291(18) 0.0271(17) 0.0000(14) -0.0043(14) 0.0018(15)
C3 0.0255(18) 0.0246(17) 0.0309(18) -0.0012(14) -0.0099(15) 0.0054(14)
C4 0.0266(18) 0.0198(15) 0.0229(16) -0.0011(13) -0.0068(14) 0.0012(14)
C5 0.0228(17) 0.0212(15) 0.0188(15) 0.0020(12) -0.0035(13) -0.0006(13)
C6 0.0222(16) 0.0164(14) 0.0174(14) -0.0031(12) -0.0024(12) 0.0013(13)
C7 0.0237(17) 0.0145(14) 0.0171(14) -0.0004(11) -0.0011(12) -0.0011(13)
C8 0.0228(17) 0.0207(15) 0.0202(15) -0.0012(13) -0.0050(13) -0.0027(14)
C9 0.0198(17) 0.0284(17) 0.0267(17) 0.0065(14) -0.0062(14) -0.0052(14)
C10 0.0281(19) 0.0266(17) 0.0324(19) 0.0009(15) -0.0104(15) -0.0029(15)
C11 0.034(2) 0.0213(16) 0.0308(18) 0.0078(14) -0.0110(16) 0.0002(15)
C12 0.050(3) 0.038(2) 0.030(2) 0.0107(17) -0.0067(18) 0.0038(19)
C13 0.055(3) 0.031(2) 0.054(3) 0.0156(19) -0.027(2) -0.014(2)
C14 0.0199(16) 0.0195(14) 0.0136(14) 0.0017(11) -0.0025(12) -0.0005(13)
C15 0.0228(17) 0.0235(16) 0.0250(16) 0.0002(13) -0.0037(13) -0.0016(14)
C16 0.0181(15) 0.0182(14) 0.0187(14) 0.0032(12) -0.0040(12) 0.0000(12)
C17 0.0206(16) 0.0173(14) 0.0178(14) 0.0025(12) -0.0037(12) -0.0002(13)
C18 0.0259(18) 0.0200(15) 0.0200(15) 0.0002(12) -0.0046(13) -0.0019(13)
C19 0.0262(18) 0.0216(16) 0.0235(16) 0.0004(13) -0.0033(14) 0.0039(14)
C20 0.0213(17) 0.0170(14) 0.0169(14) 0.0003(12) -0.0019(12) 0.0016(13)
C21 0.0330(19) 0.0170(15) 0.0257(17) 0.0063(13) -0.0013(15) -0.0015(14)
C22 0.033(2) 0.0207(17) 0.042(2) 0.0004(15) -0.0129(17) -0.0050(15)
C23 0.057(3) 0.0201(17) 0.034(2) 0.0092(15) -0.0116(19) -0.0007(17)
C24 0.043(3) 0.035(2) 0.050(3) 0.018(2) 0.016(2) 0.008(2)
O1B 0.0272(13) 0.0238(12) 0.0240(12) -0.0062(10) -0.0060(10) 0.0044(10)
O2B 0.0196(12) 0.0274(12) 0.0241(12) -0.0063(10) -0.0069(10) 0.0016(10)
O3B 0.0225(12) 0.0196(11) 0.0234(11) -0.0060(9) -0.0080(9) 0.0041(9)
N1B 0.0210(14) 0.0212(13) 0.0188(13) -0.0046(11) -0.0053(11) 0.0019(11)
C1B 0.0187(16) 0.0232(16) 0.0191(15) 0.0005(12) -0.0010(12) 0.0003(13)
C2B 0.0221(17) 0.0308(18) 0.0279(17) 0.0003(14) -0.0074(14) 0.0025(15)
C3B 0.0259(19) 0.036(2) 0.0316(19) -0.0058(16) -0.0116(16) 0.0002(16)
C4B 0.0249(18) 0.0224(16) 0.0219(15) 0.0008(13) -0.0048(13) -0.0009(14)
C5B 0.0209(17) 0.0197(15) 0.0204(15) 0.0005(12) -0.0009(13) -0.0012(13)
C6B 0.0210(16) 0.0193(15) 0.0161(14) 0.0030(12) -0.0024(12) -0.0018(13)
C7B 0.0231(17) 0.0189(14) 0.0155(14) 0.0024(12) -0.0034(13) 0.0005(13)
C8B 0.0260(17) 0.0191(15) 0.0192(15) 0.0016(12) -0.0041(13) 0.0021(13)
C9B 0.0244(18) 0.0267(17) 0.0308(18) -0.0066(14) -0.0057(14) 0.0058(15)
C10B 0.0257(19) 0.0278(17) 0.0310(18) 0.0055(15) 0.0018(15) 0.0015(15)
C11B 0.0267(19) 0.0247(16) 0.0272(17) -0.0053(14) -0.0077(14) -0.0006(15)
C12B 0.034(2) 0.033(2) 0.045(2) -0.0096(18) -0.0034(18) -0.0016(18)
C13B 0.045(3) 0.045(2) 0.0296(19) -0.0067(17) -0.0105(18) 0.0113(19)
C14B 0.0213(16) 0.0203(15) 0.0151(14) -0.0032(12) -0.0043(12) -0.0013(13)
C15B 0.0250(18) 0.0228(16) 0.0247(16) 0.0018(13) -0.0056(14) 0.0003(14)
C16B 0.0199(16) 0.0228(16) 0.0188(15) -0.0054(13) -0.0033(13) -0.0007(13)
C17B 0.0237(17) 0.0203(15) 0.0184(15) -0.0037(12) -0.0033(13) -0.0001(13)
C18B 0.0307(19) 0.0190(16) 0.0213(16) 0.0012(13) -0.0040(14) 0.0041(14)
C19B 0.0290(19) 0.0228(16) 0.0248(17) 0.0012(14) 0.0012(14) -0.0047(15)
C20B 0.0203(16) 0.0195(15) 0.0158(14) -0.0020(12) -0.0018(12) 0.0004(13)
C21B 0.0251(17) 0.0155(14) 0.0261(16) -0.0023(13) -0.0048(14) -0.0007(13)
C22B 0.0274(19) 0.0215(16) 0.0316(18) -0.0092(14) -0.0019(15) -0.0041(14)
C23B 0.034(2) 0.0231(17) 0.043(2) 0.0064(16) -0.0131(18) 0.0021(16)
C24B 0.0261(19) 0.0280(18) 0.0307(18) -0.0093(15) -0.0002(15) -0.0042(15)

loop_
_atom_type_symbol
_atom_type_description
_atom_type_scat_dispersion_real
_atom_type_scat_dispersion_imag
_atom_type_scat_source
C C 0.0181 0.0091 'International Tables Vol C Tables 4.2.6.8 and 6.1.1.4'
H H 0.0000 0.0000 'International Tables Vol C Tables 4.2.6.8 and 6.1.1.4'
N N 0.0311 0.0180 'International Tables Vol C Tables 4.2.6.8 and 6.1.1.4'
O O 0.0492 0.0322 'International Tables Vol C Tables 4.2.6.8 and 6.1.1.4'

loop_
_exptl_crystal_face_index_h
_exptl_crystal_face_index_k
_exptl_crystal_face_index_l
_exptl_crystal_face_perp_dist
1.00 0.00 0.00 0.0750
-1.00 0.00 0.00 0.0610
0.00 -1.00 0.00 0.0740
0.00 1.00 0.00 0.0760
0.00 -1.00 -1.00 0.0330
0.00 1.00 1.00 0.1300
0.00 1.00 -4.00 0.0920
-2.00 0.00 5.00 0.1430
5.00 -4.00 2.00 0.0640
5.00 -3.00 -3.00 0.0640
-3.00 2.00 0.00 0.0830
0.00 -1.00 5.00 0.1410
3.00 5.00 1.00 0.0850
0.00 5.00 2.00 0.1000
-4.00 -2.00 3.00 0.0650
1.00 -4.00 4.00 0.0870
-5.00 -2.00 -2.00 0.0420

loop_
_geom_angle_atom_site_label_1
_geom_angle_atom_site_label_2
_geom_angle_atom_site_label_3
_geom_angle
C20 O3 C21 119.5(3)
C17 N1 H1 118.6
C20 N1 H1 118.6
C20 N1 C17 122.9(3)
C2 C1 C9 115.8(3)
C2 C1 C10 110.7(3)
C6 C1 C2 108.4(3)
C6 C1 C9 102.1(3)
C6 C1 C10 110.1(3)
C9 C1 C10 109.4(3)
C1 C2 H2A 109.6
C1 C2 H2B 109.6
C1 C2 C3 110.5(3)
H2A C2 H2B 108.1
C3 C2 H2A 109.6
C3 C2 H2B 109.6
C2 C3 H3A 108.8
C2 C3 H3B 108.8
H3A C3 H3B 107.7
C4 C3 C2 113.7(3)
C4 C3 H3A 108.8
C4 C3 H3B 108.8
C3 C4 C11 116.0(3)
C5 C4 C3 122.1(3)
C5 C4 C11 121.9(3)
C4 C5 H5 119.3
C4 C5 C6 121.4(3)
C6 C5 H5 119.3
C5 C6 C1 118.0(3)
C7 C6 C1 113.0(3)
C7 C6 C5 128.9(3)
C6 C7 C8 108.8(3)
C6 C7 C14 127.2(3)
C8 C7 C14 123.9(3)
O1 C8 C7 127.0(3)
O1 C8 C9 125.5(3)
C7 C8 C9 107.3(3)
C1 C9 H9A 110.8
C1 C9 H9B 110.8
C8 C9 C1 104.7(3)
C8 C9 H9A 110.8
C8 C9 H9B 110.8
H9A C9 H9B 108.9
C1 C10 H10A 109.5
C1 C10 H10B 109.5
C1 C10 H10C 109.5
H10A C10 H10B 109.5
H10A C10 H10C 109.5
H10B C10 H10C 109.5
C4 C11 H11 107.4
C12 C11 C4 112.1(3)
C12 C11 H11 107.4
C13 C11 C4 110.5(3)
C13 C11 H11 107.4
C13 C11 C12 111.8(4)
C11 C12 H12A 109.5
C11 C12 H12B 109.5
C11 C12 H12C 109.5
H12A C12 H12B 109.5
H12A C12 H12C 109.5
H12B C12 H12C 109.5
C11 C13 H13A 109.5
C11 C13 H13B 109.5
C11 C13 H13C 109.5
H13A C13 H13B 109.5
H13A C13 H13C 109.5
H13B C13 H13C 109.5
C7 C14 C16 119.6(3)
C15 C14 C7 119.2(3)
C15 C14 C16 121.2(3)
C14 C15 H15A 120.0
C14 C15 H15B 120.0
H15A C15 H15B 120.0
C14 C16 H16A 108.5
C14 C16 H16B 108.5
C14 C16 C17 114.9(3)
H16A C16 H16B 107.5
C17 C16 H16A 108.5
C17 C16 H16B 108.5
N1 C17 C16 110.9(2)
N1 C17 C18 106.7(2)
N1 C17 C19 109.6(3)
C18 C17 C16 111.5(3)
C18 C17 C19 108.8(3)
C19 C17 C16 109.1(3)
C17 C18 H18A 109.5
C17 C18 H18B 109.5
C17 C18 H18C 109.5
H18A C18 H18B 109.5
H18A C18 H18C 109.5
H18B C18 H18C 109.5
C17 C19 H19A 109.5
C17 C19 H19B 109.5
C17 C19 H19C 109.5
H19A C19 H19B 109.5
H19A C19 H19C 109.5
H19B C19 H19C 109.5
O2 C20 O3 124.8(3)
O2 C20 N1 126.1(3)
N1 C20 O3 109.1(3)
O3 C21 C22 109.7(3)
O3 C21 C23 102.3(3)
O3 C21 C24 111.4(3)
C23 C21 C22 110.2(3)
C23 C21 C24 110.4(3)
C24 C21 C22 112.4(4)
C21 C22 H22A 109.5
C21 C22 H22B 109.5
C21 C22 H22C 109.5
H22A C22 H22B 109.5
H22A C22 H22C 109.5
H22B C22 H22C 109.5
C21 C23 H23A 109.5
C21 C23 H23B 109.5
C21 C23 H23C 109.5
H23A C23 H23B 109.5
H23A C23 H23C 109.5
H23B C23 H23C 109.5
C21 C24 H24A 109.5
C21 C24 H24B 109.5
C21 C24 H24C 109.5
H24A C24 H24B 109.5
H24A C24 H24C 109.5
H24B C24 H24C 109.5
C20B O3B C21B 119.7(2)
C17B N1B H1B 118.3
C20B N1B H1B 118.3
C20B N1B C17B 123.3(3)
C2B C1B C9B 116.2(3)
C2B C1B C10B 111.3(3)
C6B C1B C2B 107.8(3)
C6B C1B C9B 102.6(3)
C6B C1B C10B 109.4(3)
C9B C1B C10B 109.1(3)
C1B C2B H2BA 109.3
C1B C2B H2BB 109.3
C1B C2B C3B 111.4(3)
H2BA C2B H2BB 108.0
C3B C2B H2BA 109.3
C3B C2B H2BB 109.3
C2B C3B H3BA 108.9
C2B C3B H3BB 108.9
H3BA C3B H3BB 107.7
C4B C3B C2B 113.2(3)
C4B C3B H3BA 108.9
C4B C3B H3BB 108.9
C3B C4B C11B 117.7(3)
C5B C4B C3B 121.4(3)
C5B C4B C11B 120.9(3)
C4B C5B H5B 118.9
C4B C5B C6B 122.2(3)
C6B C5B H5B 118.9
C5B C6B C1B 118.1(3)
C7B C6B C1B 113.5(3)
C7B C6B C5B 128.4(3)
C6B C7B C8B 108.4(3)
C6B C7B C14B 128.1(3)
C8B C7B C14B 123.4(3)
O1B C8B C7B 126.6(3)
O1B C8B C9B 125.4(3)
C7B C8B C9B 107.9(3)
C1B C9B H9BA 110.8
C1B C9B H9BB 110.8
C8B C9B C1B 104.9(3)
C8B C9B H9BA 110.8
C8B C9B H9BB 110.8
H9BA C9B H9BB 108.8
C1B C10B H10D 109.5
C1B C10B H10E 109.5
C1B C10B H10F 109.5
H10D C10B H10E 109.5
H10D C10B H10F 109.5
H10E C10B H10F 109.5
C4B C11B H11B 106.7
C4B C11B C12B 112.2(3)
C4B C11B C13B 112.2(3)
C12B C11B H11B 106.7
C13B C11B H11B 106.7
C13B C11B C12B 111.8(3)
C11B C12B H12D 109.5
C11B C12B H12E 109.5
C11B C12B H12F 109.5
H12D C12B H12E 109.5
H12D C12B H12F 109.5
H12E C12B H12F 109.5
C11B C13B H13D 109.5
C11B C13B H13E 109.5
C11B C13B H13F 109.5
H13D C13B H13E 109.5
H13D C13B H13F 109.5
H13E C13B H13F 109.5
C7B C14B C16B 119.1(3)
C15B C14B C7B 119.8(3)
C15B C14B C16B 121.1(3)
C14B C15B H15C 120.0
C14B C15B H15D 120.0
H15C C15B H15D 120.0
C14B C16B H16C 108.5
C14B C16B H16D 108.5
C14B C16B C17B 115.1(2)
H16C C16B H16D 107.5
C17B C16B H16C 108.5
C17B C16B H16D 108.5
N1B C17B C16B 111.0(3)
N1B C17B C18B 106.7(3)
N1B C17B C19B 110.0(3)
C18B C17B C16B 111.8(3)
C18B C17B C19B 108.5(3)
C19B C17B C16B 108.8(3)
C17B C18B H18D 109.5
C17B C18B H18E 109.5
C17B C18B H18F 109.5
H18D C18B H18E 109.5
H18D C18B H18F 109.5
H18E C18B H18F 109.5
C17B C19B H19D 109.5
C17B C19B H19E 109.5
C17B C19B H19F 109.5
H19D C19B H19E 109.5
H19D C19B H19F 109.5
H19E C19B H19F 109.5
O2B C20B O3B 124.9(3)
O2B C20B N1B 125.7(3)
N1B C20B O3B 109.4(3)
O3B C21B C22B 102.6(3)
O3B C21B C23B 110.0(3)
O3B C21B C24B 110.6(3)
C23B C21B C22B 109.9(3)
C24B C21B C22B 110.3(3)
C24B C21B C23B 113.0(3)
C21B C22B H22D 109.5
C21B C22B H22E 109.5
C21B C22B H22F 109.5
H22D C22B H22E 109.5
H22D C22B H22F 109.5
H22E C22B H22F 109.5
C21B C23B H23D 109.5
C21B C23B H23E 109.5
C21B C23B H23F 109.5
H23D C23B H23E 109.5
H23D C23B H23F 109.5
H23E C23B H23F 109.5
C21B C24B H24D 109.5
C21B C24B H24E 109.5
C21B C24B H24F 109.5
H24D C24B H24E 109.5
H24D C24B H24F 109.5
H24E C24B H24F 109.5

loop_
_geom_bond_atom_site_label_1
_geom_bond_atom_site_label_2
_geom_bond_distance
O1 C8 1.221(4)
O2 C20 1.208(4)
O3 C20 1.365(4)
O3 C21 1.470(4)
N1 H1 0.8800
N1 C17 1.475(4)
N1 C20 1.348(4)
C1 C2 1.522(5)
C1 C6 1.520(5)
C1 C9 1.542(4)
C1 C10 1.543(5)
C2 H2A 0.9900
C2 H2B 0.9900
C2 C3 1.537(5)
C3 H3A 0.9900
C3 H3B 0.9900
C3 C4 1.510(5)
C4 C5 1.337(5)
C4 C11 1.522(4)
C5 H5 0.9500
C5 C6 1.450(4)
C6 C7 1.351(4)
C7 C8 1.478(4)
C7 C14 1.484(4)
C8 C9 1.520(5)
C9 H9A 0.9900
C9 H9B 0.9900
C10 H10A 0.9800
C10 H10B 0.9800
C10 H10C 0.9800
C11 H11 1.0000
C11 C12 1.520(6)
C11 C13 1.520(5)
C12 H12A 0.9800
C12 H12B 0.9800
C12 H12C 0.9800
C13 H13A 0.9800
C13 H13B 0.9800
C13 H13C 0.9800
C14 C15 1.335(4)
C14 C16 1.505(4)
C15 H15A 0.9500
C15 H15B 0.9500
C16 H16A 0.9900
C16 H16B 0.9900
C16 C17 1.554(4)
C17 C18 1.526(4)
C17 C19 1.526(5)
C18 H18A 0.9800
C18 H18B 0.9800
C18 H18C 0.9800
C19 H19A 0.9800
C19 H19B 0.9800
C19 H19C 0.9800
C21 C22 1.520(5)
C21 C23 1.512(5)
C21 C24 1.519(6)
C22 H22A 0.9800
C22 H22B 0.9800
C22 H22C 0.9800
C23 H23A 0.9800
C23 H23B 0.9800
C23 H23C 0.9800
C24 H24A 0.9800
C24 H24B 0.9800
C24 H24C 0.9800
O1B C8B 1.234(4)
O2B C20B 1.217(4)
O3B C20B 1.365(4)
O3B C21B 1.463(4)
N1B H1B 0.8800
N1B C17B 1.474(4)
N1B C20B 1.343(4)
C1B C2B 1.516(5)
C1B C6B 1.510(5)
C1B C9B 1.539(5)
C1B C10B 1.557(4)
C2B H2BA 0.9900
C2B H2BB 0.9900
C2B C3B 1.536(5)
C3B H3BA 0.9900
C3B H3BB 0.9900
C3B C4B 1.507(5)
C4B C5B 1.333(5)
C4B C11B 1.516(5)
C5B H5B 0.9500
C5B C6B 1.451(4)
C6B C7B 1.355(4)
C7B C8B 1.473(5)
C7B C14B 1.477(4)
C8B C9B 1.515(5)
C9B H9BA 0.9900
C9B H9BB 0.9900
C10B H10D 0.9800
C10B H10E 0.9800
C10B H10F 0.9800
C11B H11B 1.0000
C11B C12B 1.529(5)
C11B C13B 1.526(5)
C12B H12D 0.9800
C12B H12E 0.9800
C12B H12F 0.9800
C13B H13D 0.9800
C13B H13E 0.9800
C13B H13F 0.9800
C14B C15B 1.334(5)
C14B C16B 1.509(4)
C15B H15C 0.9500
C15B H15D 0.9500
C16B H16C 0.9900
C16B H16D 0.9900
C16B C17B 1.551(4)
C17B C18B 1.528(5)
C17B C19B 1.534(4)
C18B H18D 0.9800
C18B H18E 0.9800
C18B H18F 0.9800
C19B H19D 0.9800
C19B H19E 0.9800
C19B H19F 0.9800
C21B C22B 1.523(4)
C21B C23B 1.520(5)
C21B C24B 1.520(5)
C22B H22D 0.9800
C22B H22E 0.9800
C22B H22F 0.9800
C23B H23D 0.9800
C23B H23E 0.9800
C23B H23F 0.9800
C24B H24D 0.9800
C24B H24E 0.9800
C24B H24F 0.9800

loop_
_geom_hbond_atom_site_label_D
_geom_hbond_atom_site_label_H
_geom_hbond_atom_site_label_A
_geom_hbond_distance_DH
_geom_hbond_distance_HA
_geom_hbond_distance_DA
_geom_hbond_angle_DHA
_geom_hbond_site_symmetry_A
N1 H1 O1B 0.88 2.18 3.054(4) 170.5 1_556
N1B H1B O1 0.88 2.16 3.032(4) 171.0 .

loop_
_geom_torsion_atom_site_label_1
_geom_torsion_atom_site_label_2
_geom_torsion_atom_site_label_3
_geom_torsion_atom_site_label_4
_geom_torsion
O1 C8 C9 C1 165.9(3)
C1 C2 C3 C4 44.6(4)
C1 C6 C7 C8 4.9(4)
C1 C6 C7 C14 -176.8(3)
C2 C1 C6 C5 43.1(4)
C2 C1 C6 C7 -138.5(3)
C2 C1 C9 C8 137.0(3)
C2 C3 C4 C5 -13.6(5)
C2 C3 C4 C11 164.9(3)
C3 C4 C5 C6 -3.1(5)
C3 C4 C11 C12 121.6(4)
C3 C4 C11 C13 -113.0(4)
C4 C5 C6 C1 -12.6(5)
C4 C5 C6 C7 169.3(3)
C5 C4 C11 C12 -59.8(5)
C5 C4 C11 C13 65.6(5)
C5 C6 C7 C8 -176.9(3)
C5 C6 C7 C14 1.4(5)
C6 C1 C2 C3 -57.7(4)
C6 C1 C9 C8 19.6(3)
C6 C7 C8 O1 -175.4(3)
C6 C7 C8 C9 8.6(3)
C6 C7 C14 C15 -58.0(5)
C6 C7 C14 C16 121.0(3)
C7 C8 C9 C1 -18.0(3)
C7 C14 C16 C17 -69.5(3)
C8 C7 C14 C15 120.0(3)
C8 C7 C14 C16 -60.9(4)
C9 C1 C2 C3 -171.6(3)
C9 C1 C6 C5 165.8(3)
C9 C1 C6 C7 -15.8(4)
C10 C1 C2 C3 63.1(4)
C10 C1 C6 C5 -78.1(4)
C10 C1 C6 C7 100.3(3)
C10 C1 C9 C8 -97.0(3)
C11 C4 C5 C6 178.4(3)
C14 C7 C8 O1 6.2(5)
C14 C7 C8 C9 -169.8(3)
C14 C16 C17 N1 -40.6(4)
C14 C16 C17 C18 78.2(3)
C14 C16 C17 C19 -161.5(3)
C15 C14 C16 C17 109.5(3)
C17 N1 C20 O2 -1.4(5)
C17 N1 C20 O3 177.9(3)
C20 O3 C21 C22 66.4(4)
C20 O3 C21 C23 -176.6(3)
C20 O3 C21 C24 -58.7(4)
C20 N1 C17 C16 -58.1(4)
C20 N1 C17 C18 -179.7(3)
C20 N1 C17 C19 62.6(4)
C21 O3 C20 O2 0.1(5)
C21 O3 C20 N1 -179.2(3)
O1B C8B C9B C1B 165.9(3)
C1B C2B C3B C4B 45.3(4)
C1B C6B C7B C8B 2.9(4)
C1B C6B C7B C14B 179.1(3)
C2B C1B C6B C5B 42.3(4)
C2B C1B C6B C7B -135.5(3)
C2B C1B C9B C8B 133.4(3)
C2B C3B C4B C5B -13.9(5)
C2B C3B C4B C11B 163.2(3)
C3B C4B C5B C6B -3.1(5)
C3B C4B C11B C12B 63.3(4)
C3B C4B C11B C13B -63.5(4)
C4B C5B C6B C1B -12.2(5)
C4B C5B C6B C7B 165.2(3)
C5B C4B C11B C12B -119.5(4)
C5B C4B C11B C13B 113.7(4)
C5B C6B C7B C8B -174.6(3)
C5B C6B C7B C14B 1.6(5)
C6B C1B C2B C3B -57.8(4)
C6B C1B C9B C8B 16.0(3)
C6B C7B C8B O1B -173.1(3)
C6B C7B C8B C9B 8.2(3)
C6B C7B C14B C15B 57.4(5)
C6B C7B C14B C16B -122.1(3)
C7B C8B C9B C1B -15.4(3)
C7B C14B C16B C17B 63.7(4)
C8B C7B C14B C15B -126.9(3)
C8B C7B C14B C16B 53.6(4)
C9B C1B C2B C3B -172.3(3)
C9B C1B C6B C5B 165.5(3)
C9B C1B C6B C7B -12.3(4)
C10B C1B C2B C3B 62.1(4)
C10B C1B C6B C5B -78.8(4)
C10B C1B C6B C7B 103.4(3)
C10B C1B C9B C8B -99.9(3)
C11B C4B C5B C6B 179.9(3)
C14B C7B C8B O1B 10.4(5)
C14B C7B C8B C9B -168.3(3)
C14B C16B C17B N1B 38.7(4)
C14B C16B C17B C18B -80.3(3)
C14B C16B C17B C19B 159.9(3)
C15B C14B C16B C17B -115.8(3)
C17B N1B C20B O2B 3.0(5)
C17B N1B C20B O3B -177.3(3)
C20B O3B C21B C22B 178.2(3)
C20B O3B C21B C23B -64.9(3)
C20B O3B C21B C24B 60.5(4)
C20B N1B C17B C16B 57.1(4)
C20B N1B C17B C18B 179.1(3)
C20B N1B C17B C19B -63.4(4)
C21B O3B C20B O2B -0.1(4)
C21B O3B C20B N1B -179.8(2)
